data_7240133
loop_
_publ_author_name
'Zhang, Yuanbin'
'Wang, Lingyao'
'Hu, Jianbo'
'Duttwyler, Simon'
'Cui, Xili'
'Xing, Huabin'

_publ_section_title
;
 Solvent dependant supramolecular self-assembly of boron cage pillared
 metal-organic frameworks for selective gas separation
;
_journal_name_full CrystEngComm
_journal_paper_doi 10.1039/D0CE00142B
_journal_year 2020
_chemical_formula_sum 'C20 H16 B12 Cu N8'
_chemical_formula_weight 561.67
_space_group_crystal_system tetragonal
_space_group_IT_number 85
_space_group_name_Hall '-P 4a'
_space_group_name_H-M_alt 'P 4/n :2'
_atom_sites_solution_hydrogens geom
_audit_creation_method SHELXL-2018/3
_audit_update_record
;
2019-05-21 deposited with the CCDC.	2020-03-16 downloaded from the CCDC.
;
_cell_angle_alpha 90
_cell_angle_beta 90
_cell_angle_gamma 90
_cell_formula_units_Z 2
_cell_length_a 18.1416(15)
_cell_length_b 18.1416(15)
_cell_length_c 9.9851(7)
_cell_measurement_reflns_used 3540
_cell_measurement_temperature 173(2)
_cell_measurement_theta_max 25.31
_cell_measurement_theta_min 2.25
_cell_volume 3286.3(4)
_computing_structure_refinement 'SHELXL-2018/3 (Sheldrick, 2018)'
_computing_structure_solution 'SHELXT 2014/5 (Sheldrick, 2014)'
_diffrn_ambient_temperature 173(2)
_diffrn_measured_fraction_theta_full 0.994
_diffrn_measured_fraction_theta_max 0.994
_diffrn_measurement_device_type 'Bruker APEX-II CCD'
_diffrn_measurement_method '\f and \w scans'
_diffrn_radiation_type MoK\a
_diffrn_radiation_wavelength 0.71073
_diffrn_reflns_av_R_equivalents 0.0756
_diffrn_reflns_av_unetI/netI 0.0553
_diffrn_reflns_Laue_measured_fraction_full 0.994
_diffrn_reflns_Laue_measured_fraction_max 0.994
_diffrn_reflns_limit_h_max 20
_diffrn_reflns_limit_h_min -21
_diffrn_reflns_limit_k_max 21
_diffrn_reflns_limit_k_min -11
_diffrn_reflns_limit_l_max 11
_diffrn_reflns_limit_l_min -11
_diffrn_reflns_number 14922
_diffrn_reflns_point_group_measured_fraction_full 0.994
_diffrn_reflns_point_group_measured_fraction_max 0.994
_diffrn_reflns_theta_full 25.007
_diffrn_reflns_theta_max 25.007
_diffrn_reflns_theta_min 2.245
_exptl_absorpt_coefficient_mu 0.344
_exptl_crystal_density_diffrn 0.568
_exptl_crystal_description block
_exptl_crystal_F_000 562
_exptl_crystal_size_max 0.220
_exptl_crystal_size_mid 0.190
_exptl_crystal_size_min 0.150
_refine_diff_density_max 1.147
_refine_diff_density_min -0.388
_refine_diff_density_rms 0.089
_refine_ls_extinction_method none
_refine_ls_goodness_of_fit_ref 0.983
_refine_ls_hydrogen_treatment constr
_refine_ls_matrix_type full
_refine_ls_number_parameters 149
_refine_ls_number_reflns 2888
_refine_ls_number_restraints 42
_refine_ls_restrained_S_all 1.002
_refine_ls_R_factor_all 0.0971
_refine_ls_R_factor_gt 0.0734
_refine_ls_shift/su_max 0.000
_refine_ls_shift/su_mean 0.000
_refine_ls_structure_factor_coef Fsqd
_refine_ls_weighting_details 'w=1/[\s^2^(Fo^2^)+(0.1340P)^2^+3.7837P] where P=(Fo^2^+2Fc^2^)/3'
_refine_ls_weighting_scheme calc
_refine_ls_wR_factor_gt 0.1931
_refine_ls_wR_factor_ref 0.2107
_reflns_Friedel_coverage 0.000
_reflns_number_gt 2192
_reflns_number_total 2888
_reflns_threshold_expression 'I > 2\s(I)'
_cod_data_source_file d0ce00142b2.cif
_cod_data_source_block 20181121zh_zju7_0m_a_sq
_cod_original_cell_volume 3286.3(6)
_cod_original_sg_symbol_H-M 'P 4/n'
_cod_database_code 7240133
_shelx_shelxl_version_number 2018/3
_shelx_space_group_comment
;
The symmetry employed for this shelxl refinement is uniquely defined
by the following loop, which should always be used as a source of
symmetry information in preference to the above space-group names.
They are only intended as comments.
;
_shelx_estimated_absorpt_t_min 0.928
_shelx_estimated_absorpt_t_max 0.950

loop_
_space_group_symop_operation_xyz
'x, y, z'
'-x+1/2, -y+1/2, z'
'-y+1/2, x, z'
'y, -x+1/2, z'
'-x, -y, -z'
'x-1/2, y-1/2, -z'
'y-1/2, -x, -z'
'-y, x-1/2, -z'

loop_
_atom_site_label
_atom_site_type_symbol
_atom_site_fract_x
_atom_site_fract_y
_atom_site_fract_z
_atom_site_U_iso_or_equiv
_atom_site_adp_type
_atom_site_occupancy
_atom_site_site_symmetry_order
_atom_site_calc_flag
_atom_site_refinement_flags_posn
_atom_site_refinement_flags_adp
_atom_site_refinement_flags_occupancy
_atom_site_disorder_assembly
_atom_site_disorder_group
B1 B 0.750000 0.750000 -0.0942(9) 0.043(2) Uani 1 4 d S TU P . .
B2 B 0.7234(10) 0.6737(6) -0.0086(9) 0.059(3) Uani 0.6 1 d . U P . .
B3 B 0.6753(6) 0.7162(10) -0.0072(8) 0.051(3) Uani 0.55 1 d . U P A .
B4 B 0.6692(5) 0.7414(11) 0.1411(9) 0.056(3) Uani 0.55 1 d . U P . .
B5 B 0.6985(9) 0.6874(8) 0.1412(9) 0.054(3) Uani 0.55 1 d . U P A .
C1 C 0.6198(4) 0.6722(4) 0.4709(7) 0.0276(17) Uani 0.498(4) 1 d . . P A 1
H1A H 0.620445 0.710866 0.406797 0.033 Uiso 0.498(4) 1 calc R U P A 1
C2 C 0.5670(4) 0.6198(4) 0.4603(7) 0.0321(18) Uani 0.498(4) 1 d . . P A 1
H2A H 0.532511 0.620187 0.388777 0.039 Uiso 0.498(4) 1 calc R U P A 1
C3 C 0.5654(2) 0.5653(2) 0.5589(3) 0.0337(9) Uani 0.498(4) 1 d . . P A 1
C4 C 0.6155(5) 0.5652(4) 0.6598(7) 0.037(2) Uani 0.498(4) 1 d . . P A 1
H4A H 0.613855 0.528401 0.727508 0.044 Uiso 0.498(4) 1 calc R U P A 1
C5 C 0.6699(4) 0.6202(4) 0.6627(7) 0.0266(17) Uani 0.498(4) 1 d . . P A 1
H5A H 0.705539 0.620370 0.732409 0.032 Uiso 0.498(4) 1 calc R U P A 1
N1 N 0.67191(14) 0.67217(14) 0.5685(3) 0.0205(6) Uani 0.498(4) 1 d . . P A 1
B6' B 0.750000 0.750000 0.2384(10) 0.018(3) Uani 1 4 d S TU P A 2
C1' C 0.6718(4) 0.6192(4) 0.4712(7) 0.0281(17) Uani 0.502(4) 1 d . . P A 2
H1'A H 0.710913 0.619403 0.407872 0.034 Uiso 0.502(4) 1 calc R U P A 2
C2' C 0.6195(4) 0.5668(4) 0.4596(7) 0.0342(19) Uani 0.502(4) 1 d . . P A 2
H2'A H 0.619496 0.532566 0.387498 0.041 Uiso 0.502(4) 1 calc R U P A 2
C3' C 0.5654(2) 0.5653(2) 0.5589(3) 0.0337(9) Uani 0.502(4) 1 d . . P A 2
C4' C 0.5647(4) 0.6152(4) 0.6618(7) 0.036(2) Uani 0.502(4) 1 d . . P A 2
H4'A H 0.528277 0.613020 0.730157 0.044 Uiso 0.502(4) 1 calc R U P A 2
C5' C 0.6192(4) 0.6694(4) 0.6629(7) 0.0291(18) Uani 0.502(4) 1 d . . P A 2
H5'A H 0.619025 0.705341 0.732084 0.035 Uiso 0.502(4) 1 calc R U P A 2
N1' N 0.67191(14) 0.67217(14) 0.5685(3) 0.0205(6) Uani 0.502(4) 1 d . . P A 2
Cu1 Cu 0.750000 0.750000 0.57136(7) 0.0157(3) Uani 1 4 d S T P . .
N2 N 0.5098(2) 0.5095(2) 0.5593(3) 0.0455(9) Uani 1 1 d . . . . .
B6 B 0.750000 0.750000 0.2904(12) 0.020(3) Uani 1 4 d S TU P A .

loop_
_atom_site_aniso_label
_atom_site_aniso_U_11
_atom_site_aniso_U_22
_atom_site_aniso_U_33
_atom_site_aniso_U_23
_atom_site_aniso_U_13
_atom_site_aniso_U_12
B1 0.046(3) 0.046(3) 0.036(5) 0.000 0.000 0.000
B2 0.100(7) 0.042(5) 0.034(4) -0.001(4) -0.004(6) -0.031(6)
B3 0.040(5) 0.091(7) 0.022(4) -0.007(5) 0.000(4) -0.035(6)
B4 0.034(5) 0.109(7) 0.024(4) 0.003(6) 0.004(4) -0.014(6)
B5 0.080(7) 0.061(6) 0.023(4) -0.003(5) 0.001(5) -0.045(5)
C1 0.030(4) 0.024(4) 0.028(4) 0.005(3) 0.002(3) -0.007(3)
C2 0.034(4) 0.029(4) 0.034(4) 0.000(3) -0.008(3) -0.008(3)
C3 0.033(2) 0.032(2) 0.036(2) -0.0027(17) -0.0003(17) -0.0164(15)
C4 0.058(5) 0.021(4) 0.032(4) 0.003(3) 0.002(4) -0.009(4)
C5 0.029(4) 0.024(4) 0.027(4) 0.000(3) -0.005(3) -0.009(3)
N1 0.0183(13) 0.0178(13) 0.0254(15) 0.0012(12) 0.0021(12) -0.0038(10)
B6' 0.022(3) 0.022(3) 0.010(5) 0.000 0.000 0.000
C1' 0.024(4) 0.026(4) 0.034(4) -0.003(3) 0.004(3) -0.007(3)
C2' 0.037(4) 0.036(4) 0.030(4) -0.014(3) 0.007(3) -0.020(3)
C3' 0.033(2) 0.032(2) 0.036(2) -0.0027(17) -0.0003(17) -0.0164(15)
C4' 0.025(4) 0.051(5) 0.033(4) -0.004(4) 0.011(3) -0.018(4)
C5' 0.020(4) 0.038(4) 0.029(4) -0.002(3) 0.003(3) -0.007(3)
N1' 0.0183(13) 0.0178(13) 0.0254(15) 0.0012(12) 0.0021(12) -0.0038(10)
Cu1 0.0119(3) 0.0119(3) 0.0234(5) 0.000 0.000 0.000
N2 0.043(2) 0.048(2) 0.046(2) 0.0000(17) -0.0001(17) -0.0287(16)
B6 0.012(3) 0.012(3) 0.035(7) 0.000 0.000 0.000

loop_
_atom_type_symbol
_atom_type_description
_atom_type_scat_dispersion_real
_atom_type_scat_dispersion_imag
_atom_type_scat_source
C C 0.0033 0.0016 'International Tables Vol C Tables 4.2.6.8 and 6.1.1.4'
H H 0.0000 0.0000 'International Tables Vol C Tables 4.2.6.8 and 6.1.1.4'
B B 0.0013 0.0007 'International Tables Vol C Tables 4.2.6.8 and 6.1.1.4'
Cu Cu 0.3201 1.2651 'International Tables Vol C Tables 4.2.6.8 and 6.1.1.4'
N N 0.0061 0.0033 'International Tables Vol C Tables 4.2.6.8 and 6.1.1.4'

loop_
_geom_angle_atom_site_label_1
_geom_angle_atom_site_label_2
_geom_angle_atom_site_label_3
_geom_angle
_geom_angle_site_symmetry_1
_geom_angle_site_symmetry_3
_geom_angle_publ_flag
B2 B1 B2 75.3(4) 2_665 3_655 ?
B2 B1 B2 75.3(4) 2_665 4_565 ?
B2 B1 B2 119.5(8) 3_655 4_565 ?
B2 B1 B2 119.5(8) 2_665 . ?
B2 B1 B2 75.3(4) 3_655 . ?
B2 B1 B2 75.3(4) 4_565 . ?
B2 B1 B3 105.1(5) 2_665 . ?
B2 B1 B3 106.6(6) 3_655 . ?
B2 B1 B3 37.4(4) 4_565 . ?
B2 B1 B3 39.8(4) . . ?
B2 B1 B3 39.8(4) 2_665 2_665 ?
B2 B1 B3 37.4(4) 3_655 2_665 ?
B2 B1 B3 106.6(6) 4_565 2_665 ?
B2 B1 B3 105.1(5) . 2_665 ?
B3 B1 B3 119.4(8) . 2_665 ?
B2 B1 B3 37.4(4) 2_665 4_565 ?
B2 B1 B3 105.1(5) 3_655 4_565 ?
B2 B1 B3 39.8(4) 4_565 4_565 ?
B2 B1 B3 106.6(6) . 4_565 ?
B3 B1 B3 75.3(3) . 4_565 ?
B3 B1 B3 75.3(3) 2_665 4_565 ?
B2 B1 B3 106.6(6) 2_665 3_655 ?
B2 B1 B3 39.8(4) 3_655 3_655 ?
B2 B1 B3 105.1(5) 4_565 3_655 ?
B2 B1 B3 37.4(4) . 3_655 ?
B3 B1 B3 75.3(3) . 3_655 ?
B3 B1 B3 75.3(3) 2_665 3_655 ?
B3 B1 B3 119.4(8) 4_565 3_655 ?
B3 B2 B3 137.1(13) 3_655 . ?
B3 B2 B5 105.6(11) 3_655 . ?
B3 B2 B5 70.7(11) . . ?
B3 B2 B4 66.2(10) 3_655 3_655 ?
B3 B2 B4 108.5(10) . 3_655 ?
B5 B2 B4 41.6(5) . 3_655 ?
B3 B2 B1 72.6(7) 3_655 . ?
B3 B2 B1 71.3(7) . . ?
B5 B2 B1 115.4(8) . . ?
B4 B2 B1 113.1(8) 3_655 . ?
B3 B2 B2 24.3(7) 3_655 3_655 ?
B3 B2 B2 112.8(7) . 3_655 ?
B5 B2 B2 100.9(5) . 3_655 ?
B4 B2 B2 70.7(9) 3_655 3_655 ?
B1 B2 B2 52.35(18) . 3_655 ?
B3 B2 B2 114.3(7) 3_655 4_565 ?
B3 B2 B2 22.8(7) . 4_565 ?
B5 B2 B2 74.6(9) . 4_565 ?
B4 B2 B2 102.5(5) 3_655 4_565 ?
B1 B2 B2 52.35(18) . 4_565 ?
B2 B2 B2 89.999(1) 3_655 4_565 ?
B2 B3 B2 132.9(13) 4_565 . ?
B2 B3 B4 73.5(11) 4_565 . ?
B2 B3 B4 105.1(11) . . ?
B2 B3 B5 109.8(10) 4_565 . ?
B2 B3 B5 66.7(11) . . ?
B4 B3 B5 40.9(5) . . ?
B2 B3 B1 70.0(7) 4_565 . ?
B2 B3 B1 68.9(7) . . ?
B4 B3 B1 115.6(7) . . ?
B5 B3 B1 111.7(8) . . ?
B2 B3 B3 22.1(7) 4_565 4_565 ?
B2 B3 B3 110.8(7) . 4_565 ?
B4 B3 B3 75.5(9) . 4_565 ?
B5 B3 B3 102.1(4) . 4_565 ?
B1 B3 B3 52.37(17) . 4_565 ?
B2 B3 B3 112.1(7) 4_565 3_655 ?
B2 B3 B3 20.8(7) . 3_655 ?
B4 B3 B3 99.8(6) . 3_655 ?
B5 B3 B3 69.2(9) . 3_655 ?
B1 B3 B3 52.37(17) . 3_655 ?
B3 B3 B3 90.002(4) 4_565 3_655 ?
B5 B4 B5 134.6(14) . 4_565 ?
B5 B4 B3 73.0(12) . . ?
B5 B4 B3 105.2(11) 4_565 . ?
B5 B4 B2 108.7(11) . 4_565 ?
B5 B4 B2 67.1(11) 4_565 4_565 ?
B3 B4 B2 40.2(5) . 4_565 ?
B5 B4 B6' 71.4(8) . . ?
B5 B4 B6' 70.9(7) 4_565 . ?
B3 B4 B6' 119.4(8) . . ?
B2 B4 B6' 115.3(8) 4_565 . ?
B5 B4 B4 22.6(7) . 3_655 ?
B5 B4 B4 112.0(7) 4_565 3_655 ?
B3 B4 B4 76.1(9) . 3_655 ?
B2 B4 B4 101.9(5) 4_565 3_655 ?
B6' B4 B4 53.81(19) . 3_655 ?
B5 B4 B4 112.6(7) . 4_565 ?
B5 B4 B4 22.0(7) 4_565 4_565 ?
B3 B4 B4 100.6(5) . 4_565 ?
B2 B4 B4 70.3(9) 4_565 4_565 ?
B4 B4 B4 90.001(3) 3_655 4_565 ?
B4 B5 B4 135.4(14) . 3_655 ?
B4 B5 B2 105.9(11) . . ?
B4 B5 B2 71.3(11) 3_655 . ?
B4 B5 B3 66.1(11) . . ?
B4 B5 B3 109.9(10) 3_655 . ?
B2 B5 B3 42.5(5) . . ?
B4 B5 B6' 71.8(8) . . ?
B4 B5 B6' 71.4(7) 3_655 . ?
B2 B5 B6' 118.1(8) . . ?
B3 B5 B6' 115.6(8) . . ?
B4 B5 B5 23.0(7) . 4_565 ?
B4 B5 B5 112.4(7) 3_655 4_565 ?
B2 B5 B5 100.6(5) . 4_565 ?
B3 B5 B5 69.9(9) . 4_565 ?
B4 B5 B5 113.0(7) . 3_655 ?
B4 B5 B5 22.4(7) 3_655 3_655 ?
B2 B5 B5 74.4(9) . 3_655 ?
B3 B5 B5 103.1(4) . 3_655 ?
B6' B5 B5 53.84(19) . 3_655 ?
B5 B5 B5 90.002(2) 4_565 3_655 ?
N1 C1 C2 123.3(6) . . ?
N1 C1 H1A 118.4 . . ?
C2 C1 H1A 118.4 . . ?
C1 C2 C3 117.3(6) . . ?
C1 C2 H2A 121.4 . . ?
C3 C2 H2A 121.4 . . ?
C4 C3 C2 120.6(5) . . ?
C4 C3 N2 118.0(4) . . ?
C2 C3 N2 121.3(4) . . ?
C3 C4 C5 119.0(6) . . ?
C3 C4 H4A 120.5 . . ?
C5 C4 H4A 120.5 . . ?
N1 C5 C4 120.5(6) . . ?
N1 C5 H5A 119.7 . . ?
C4 C5 H5A 119.7 . . ?
C5 N1 C1 119.2(4) . . ?
C5 N1 Cu1 120.6(3) . . ?
C1 N1 Cu1 120.2(3) . . ?
B6 B6' B4 123.4(4) . . ?
B6 B6' B4 123.4(4) . 3_655 ?
B4 B6' B4 72.4(4) . 3_655 ?
B6 B6' B4 123.4(4) . 4_565 ?
B4 B6' B4 72.4(4) . 4_565 ?
B4 B6' B4 113.2(8) 3_655 4_565 ?
B6 B6' B4 123.4(4) . 2_665 ?
B4 B6' B4 113.2(8) . 2_665 ?
B4 B6' B4 72.4(4) 3_655 2_665 ?
B4 B6' B4 72.4(4) 4_565 2_665 ?
B6 B6' B5 123.4(4) . . ?
B4 B6' B5 36.8(4) . . ?
B4 B6' B5 37.7(4) 3_655 . ?
B4 B6' B5 100.6(6) 4_565 . ?
B4 B6' B5 101.2(6) 2_665 . ?
B6 B6' B5 123.4(4) . 4_565 ?
B4 B6' B5 37.7(4) . 4_565 ?
B4 B6' B5 101.2(6) 3_655 4_565 ?
B4 B6' B5 36.8(4) 4_565 4_565 ?
B4 B6' B5 100.6(6) 2_665 4_565 ?
B5 B6' B5 72.3(4) . 4_565 ?
B6 B6' B5 123.4(4) . 3_655 ?
B4 B6' B5 100.6(6) . 3_655 ?
B4 B6' B5 36.8(4) 3_655 3_655 ?
B4 B6' B5 101.2(6) 4_565 3_655 ?
B4 B6' B5 37.7(4) 2_665 3_655 ?
B5 B6' B5 72.3(4) . 3_655 ?
B5 B6' B5 113.1(8) 4_565 3_655 ?
B6 B6' B5 123.4(4) . 2_665 ?
B4 B6' B5 101.2(6) . 2_665 ?
B4 B6' B5 100.6(6) 3_655 2_665 ?
B4 B6' B5 37.7(4) 4_565 2_665 ?
B4 B6' B5 36.8(4) 2_665 2_665 ?
B5 B6' B5 113.1(8) . 2_665 ?
B5 B6' B5 72.3(4) 4_565 2_665 ?
B5 B6' B5 72.3(4) 3_655 2_665 ?
C2' C1' N1' 123.9(6) . . ?
C2' C1' H1'A 118.0 . . ?
N1' C1' H1'A 118.0 . . ?
C1' C2' C3' 116.6(6) . . ?
C1' C2' H2'A 121.7 . . ?
C3' C2' H2'A 121.7 . . ?
C4' C3' C2' 121.8(5) . . ?
C4' C3' N2 117.3(4) . . ?
C2' C3' N2 120.8(4) . . ?
C3' C4' C5' 117.7(6) . . ?
C3' C4' H4'A 121.2 . . ?
C5' C4' H4'A 121.2 . . ?
N1' C5' C4' 121.7(6) . . ?
N1' C5' H5'A 119.1 . . ?
C4' C5' H5'A 119.1 . . ?
C5' N1' C1' 118.2(5) . . ?
C5' N1' Cu1 121.4(3) . . ?
C1' N1' Cu1 120.5(3) . . ?
N1 Cu1 N1 89.988(3) 2_665 4_565 ?
N1 Cu1 N1 89.988(3) 2_665 3_655 ?
N1 Cu1 N1 178.35(15) 4_565 3_655 ?
N1 Cu1 N1 178.35(15) 2_665 . ?
N1 Cu1 N1 89.989(3) 4_565 . ?
N1 Cu1 N1 89.987(3) 3_655 . ?
N1 Cu1 B6 89.18(8) 2_665 . ?
N1 Cu1 B6 89.18(8) 4_565 . ?
N1 Cu1 B6 89.18(8) 3_655 . ?
N1' Cu1 B6 89.18(8) . . ?
N1 Cu1 B6 89.18(8) . . ?
N2 N2 C3 112.5(4) 5_666 . ?
N2 N2 C3' 112.5(4) 5_666 . ?
B6' B6 Cu1 180.0 . . ?

loop_
_geom_bond_atom_site_label_1
_geom_bond_atom_site_label_2
_geom_bond_distance
_geom_bond_site_symmetry_2
_geom_bond_publ_flag
B1 B2 1.696(10) 2_665 ?
B1 B2 1.696(10) 3_655 ?
B1 B2 1.696(10) 4_565 ?
B1 B2 1.696(10) . ?
B1 B3 1.723(10) . ?
B1 B3 1.723(10) 2_665 ?
B1 B3 1.723(10) 4_565 ?
B1 B3 1.723(10) 3_655 ?
B2 B3 1.096(12) 3_655 ?
B2 B3 1.164(13) . ?
B2 B5 1.582(15) . ?
B2 B4 1.628(15) 3_655 ?
B2 B2 2.072(12) 3_655 ?
B2 B2 2.072(12) 4_565 ?
B3 B4 1.554(14) . ?
B3 B5 1.626(16) . ?
B3 B3 2.104(12) 4_565 ?
B3 B3 2.104(12) 3_655 ?
B4 B5 1.114(13) . ?
B4 B5 1.140(13) 4_565 ?
B4 B6' 1.766(11) . ?
B4 B4 2.086(13) 3_655 ?
B4 B4 2.086(13) 4_565 ?
B5 B6' 1.762(10) . ?
B5 B5 2.079(12) 4_565 ?
B5 B5 2.079(12) 3_655 ?
C1 N1 1.358(7) . ?
C1 C2 1.352(10) . ?
C1 H1A 0.9500 . ?
C2 C3 1.396(8) . ?
C2 H2A 0.9500 . ?
C3 C4 1.358(9) . ?
C3 N2 1.428(4) . ?
C4 C5 1.403(9) . ?
C4 H4A 0.9500 . ?
C5 N1 1.333(7) . ?
C5 H5A 0.9500 . ?
N1 Cu1 2.000(3) . ?
B6' B6 0.519(13) . ?
C1' C2' 1.350(9) . ?
C1' N1' 1.366(7) . ?
C1' H1'A 0.9500 . ?
C2' C3' 1.395(8) . ?
C2' H2'A 0.9500 . ?
C3' C4' 1.371(8) . ?
C3' N2 1.428(4) . ?
C4' C5' 1.394(9) . ?
C4' H4'A 0.9500 . ?
C5' N1' 1.344(7) . ?
C5' H5'A 0.9500 . ?
N1' Cu1 2.000(3) . ?
Cu1 B6 2.806(12) . ?
N2 N2 1.283(6) 5_666 ?
